data_2203554
loop_
_publ_author_name
'Wong, Richard Chee Seng'
'Ooi, Mei Lee'
'Lo, Kong Mun'
'Ng, Seik Weng'

_publ_section_title Di-\m-phenylmethanethiolatobis[dicarbonyl(\h^5^-cyclopentadienyl)molydenum(II)]
_journal_issue 5
_journal_name_full 'Acta Crystallographica Section E'
_journal_page_first m687
_journal_page_last m689
_journal_paper_doi 10.1107/S1600536804009936
_journal_volume 60
_journal_year 2004
_chemical_formula_iupac '[Mo2 (C5 H5)2 (C7 H7 S)2 (C O)4]'
_chemical_formula_moiety '2C5 H5, 2C7 H7 S, 4C O, 2Mo'
_chemical_formula_sum 'C28 H24 Mo2 O4 S2'
_chemical_formula_weight 680.47
_chemical_name_systematic
;
Di-\m-benzylthiolato-\k^4^S:S-bis[dicarbonyl(\h^5^-
cyclopentadienyl)molydenum(II)]
;
_space_group_IT_number 14
_symmetry_cell_setting monoclinic
_symmetry_space_group_name_Hall '-P 2yn'
_symmetry_space_group_name_H-M 'P 1 21/n 1'
_atom_sites_solution_hydrogens geom
_atom_sites_solution_primary direct
_atom_sites_solution_secondary difmap
_audit_creation_method SHELXL-97
_cell_angle_alpha 90.00
_cell_angle_beta 108.7020(10)
_cell_angle_gamma 90.00
_cell_formula_units_Z 4
_cell_length_a 8.6302(6)
_cell_length_b 24.801(2)
_cell_length_c 13.2751(9)
_cell_measurement_reflns_used 5707
_cell_measurement_temperature 163(2)
_cell_measurement_theta_max 26.4
_cell_measurement_theta_min 2.6
_cell_volume 2691.3(3)
_computing_cell_refinement 'SAINT (Bruker, 2001)'
_computing_data_collection 'SMART (Bruker, 2001)'
_computing_data_reduction SAINT
_computing_molecular_graphics 'ORTEPII (Johnson, 1976)'
_computing_publication_material SHELXL97
_computing_structure_refinement 'SHELXL97 (Sheldrick, 1997)'
_computing_structure_solution 'SHELXS97 (Sheldrick, 1997)'
_diffrn_ambient_temperature 163(2)
_diffrn_measured_fraction_theta_full 1.00
_diffrn_measured_fraction_theta_max 1.00
_diffrn_measurement_device_type 'Siemens P4/CCD area-detector'
_diffrn_measurement_method '\f and \w'
_diffrn_radiation_monochromator graphite
_diffrn_radiation_source 'fine-focus sealed tube'
_diffrn_radiation_type MoK\a
_diffrn_radiation_wavelength 0.71073
_diffrn_reflns_av_R_equivalents 0.0481
_diffrn_reflns_av_sigmaI/netI 0.0416
_diffrn_reflns_limit_h_max 10
_diffrn_reflns_limit_h_min -10
_diffrn_reflns_limit_k_max 31
_diffrn_reflns_limit_k_min -31
_diffrn_reflns_limit_l_max 16
_diffrn_reflns_limit_l_min -15
_diffrn_reflns_number 34532
_diffrn_reflns_theta_full 26.5
_diffrn_reflns_theta_max 26.47
_diffrn_reflns_theta_min 1.64
_diffrn_standards_decay_% 0
_diffrn_standards_interval_count 0
_diffrn_standards_interval_time 0
_diffrn_standards_number 0
_exptl_absorpt_coefficient_mu 1.119
_exptl_absorpt_correction_T_max 0.9566
_exptl_absorpt_correction_T_min 0.7090
_exptl_absorpt_correction_type multi-scan
_exptl_absorpt_process_details '(SADABS; Bruker, 2001)'
_exptl_crystal_colour Red
_exptl_crystal_density_diffrn 1.679
_exptl_crystal_density_method 'not measured'
_exptl_crystal_description Plate
_exptl_crystal_F_000 1360
_exptl_crystal_size_max 0.33
_exptl_crystal_size_mid 0.14
_exptl_crystal_size_min 0.04
_refine_diff_density_max 0.39
_refine_diff_density_min -0.34
_refine_ls_extinction_method none
_refine_ls_goodness_of_fit_ref 0.902
_refine_ls_hydrogen_treatment constr
_refine_ls_matrix_type full
_refine_ls_number_parameters 325
_refine_ls_number_reflns 5537
_refine_ls_number_restraints 0
_refine_ls_restrained_S_all 0.902
_refine_ls_R_factor_all 0.0444
_refine_ls_R_factor_gt 0.0252
_refine_ls_shift/su_max 0.001
_refine_ls_shift/su_mean 0.001
_refine_ls_structure_factor_coef Fsqd
_refine_ls_weighting_details 'calc w = 1/[\s^2^(Fo^2^)+(0.0261P)^2^] where P = (Fo^2^+2Fc^2^)/3'
_refine_ls_weighting_scheme calc
_refine_ls_wR_factor_gt 0.0466
_refine_ls_wR_factor_ref 0.0499
_reflns_number_gt 4169
_reflns_number_total 5537
_reflns_threshold_expression I>2\s(I)
_cod_data_source_file bt6453.cif
_cod_data_source_block I
_cod_depositor_comments
;
The following automatic conversions were performed:
'_symmetry_cell_setting' value 'Monoclinic' changed to 'monoclinic'
according to '/home/saulius/struct/CIF-dictionaries/cif_core.dic'
dictionary named 'cif_core.dic' version 2.4.1 from
2010-06-29.

'_exptl_absorpt_correction_type' value 'Multi-scan' changed
to 'multi-scan' according to
'/home/saulius/struct/CIF-dictionaries/cif_core.dic' dictionary named
'cif_core.dic' version 2.4.1 from 2010-06-29.

Automatic conversion script
Id: cif_fix_enum 1527 2010-12-29 10:47:43Z saulius 

The following automatic conversions were performed:

'_symmetry_cell_setting' value 'Monoclinic' changed to 'monoclinic'
according to /home/saulius/struct/CIF-dictionaries/cif_core.dic
dictionary named 'cif_core.dic' version 2.4.1 from
2010-06-29.

'_exptl_absorpt_correction_type' value 'Multi-scan'
changed to 'multi-scan' according to
/home/saulius/struct/CIF-dictionaries/cif_core.dic dictionary named
'cif_core.dic' version 2.4.1 from 2010-06-29.

Automatic conversion script
Id: cif_fix_values 1715 2011-07-08 13:25:40Z adriana 
;
_cod_original_sg_symbol_H-M 'P 21/n'
_cod_database_code 2203554
_cod_database_fobs_code 2203554

loop_
_symmetry_equiv_pos_as_xyz
'x, y, z'
'-x+1/2, y+1/2, -z+1/2'
'-x, -y, -z'
'x-1/2, -y-1/2, z-1/2'

loop_
_atom_site_label
_atom_site_fract_x
_atom_site_fract_y
_atom_site_fract_z
_atom_site_U_iso_or_equiv
_atom_site_adp_type
_atom_site_calc_flag
_atom_site_refinement_flags
_atom_site_occupancy
_atom_site_type_symbol
Mo1 0.29610(3) 0.653796(8) 0.614860(16) 0.02267(6) Uani d . 1 Mo
Mo2 0.60538(3) 0.556416(9) 0.798164(17) 0.02486(6) Uani d . 1 Mo
S1 0.60119(7) 0.64030(2) 0.68995(5) 0.02246(14) Uani d . 1 S
S2 0.36359(7) 0.55501(2) 0.63051(5) 0.02514(14) Uani d . 1 S
O1 0.0432(3) 0.62295(8) 0.72753(19) 0.0573(6) Uani d . 1 O
O2 0.3442(3) 0.72399(8) 0.81641(16) 0.0521(6) Uani d . 1 O
O3 0.3437(3) 0.54009(9) 0.91089(16) 0.0551(6) Uani d . 1 O
O4 0.6678(3) 0.63693(9) 0.98623(16) 0.0626(7) Uani d . 1 O
C1 0.3521(3) 0.70194(11) 0.47452(19) 0.0365(7) Uani d . 1 C
H1 0.4577 0.7153 0.4804 0.044 Uiso calc R 1 H
C2 0.2316(4) 0.72931(11) 0.5043(2) 0.0445(8) Uani d . 1 C
H2 0.2416 0.7643 0.5347 0.053 Uiso calc R 1 H
C3 0.0933(4) 0.69585(13) 0.4813(2) 0.0451(8) Uani d . 1 C
H3 -0.0073 0.7045 0.4924 0.054 Uiso calc R 1 H
C4 0.1297(3) 0.64758(12) 0.4389(2) 0.0384(7) Uani d . 1 C
H4 0.0588 0.6175 0.4169 0.046 Uiso calc R 1 H
C5 0.2898(3) 0.65171(11) 0.43490(19) 0.0361(7) Uani d . 1 C
H5 0.3462 0.6248 0.4094 0.043 Uiso calc R 1 H
C6 0.6842(4) 0.46650(12) 0.8129(4) 0.0704(12) Uani d . 1 C
H6 0.6103 0.4399 0.8217 0.084 Uiso calc R 1 H
C7 0.7019(4) 0.48279(13) 0.7161(3) 0.0570(10) Uani d . 1 C
H7 0.6426 0.4689 0.6480 0.068 Uiso calc R 1 H
C8 0.8205(3) 0.52269(11) 0.7367(2) 0.0392(7) Uani d . 1 C
H8 0.8565 0.5407 0.6851 0.047 Uiso calc R 1 H
C9 0.8782(3) 0.53184(12) 0.8465(2) 0.0386(7) Uani d . 1 C
H9 0.9591 0.5575 0.8822 0.046 Uiso calc R 1 H
C10 0.7955(4) 0.49646(13) 0.8952(3) 0.0555(9) Uani d . 1 C
H10 0.8116 0.4934 0.9692 0.067 Uiso calc R 1 H
C11 0.7099(3) 0.69814(9) 0.76837(18) 0.0279(6) Uani d . 1 C
H11a 0.6575 0.7081 0.8220 0.033 Uiso calc R 1 H
H11b 0.8247 0.6879 0.8064 0.033 Uiso calc R 1 H
C12 0.7070(3) 0.74575(10) 0.69760(18) 0.0282(6) Uani d . 1 C
C13 0.6021(3) 0.78905(11) 0.6911(2) 0.0371(7) Uani d . 1 C
H13 0.5326 0.7892 0.7339 0.045 Uiso calc R 1 H
C14 0.5966(4) 0.83180(11) 0.6238(2) 0.0453(8) Uani d . 1 C
H14 0.5238 0.8610 0.6205 0.054 Uiso calc R 1 H
C15 0.6969(4) 0.83222(12) 0.5614(2) 0.0515(9) Uani d . 1 C
H15 0.6923 0.8614 0.5141 0.062 Uiso calc R 1 H
C16 0.8034(4) 0.79043(12) 0.5677(2) 0.0550(9) Uani d . 1 C
H16 0.8735 0.7909 0.5253 0.066 Uiso calc R 1 H
C17 0.8094(4) 0.74749(11) 0.6356(2) 0.0423(7) Uani d . 1 C
H17 0.8845 0.7189 0.6398 0.051 Uiso calc R 1 H
C18 0.1934(3) 0.51386(10) 0.6437(2) 0.0306(6) Uani d . 1 C
H18a 0.1681 0.5249 0.7084 0.037 Uiso calc R 1 H
H18b 0.0947 0.5201 0.5815 0.037 Uiso calc R 1 H
C19 0.2361(3) 0.45491(10) 0.65082(19) 0.0272(6) Uani d . 1 C
C20 0.2636(3) 0.42834(11) 0.5657(2) 0.0331(6) Uani d . 1 C
H20 0.2528 0.4477 0.5021 0.040 Uiso calc R 1 H
C21 0.3060(3) 0.37472(11) 0.5717(2) 0.0387(7) Uani d . 1 C
H21 0.3231 0.3573 0.5125 0.046 Uiso calc R 1 H
C22 0.3235(3) 0.34635(11) 0.6642(2) 0.0415(7) Uani d . 1 C
H22 0.3546 0.3094 0.6690 0.050 Uiso calc R 1 H
C23 0.2962(4) 0.37148(12) 0.7492(2) 0.0420(7) Uani d . 1 C
H23 0.3073 0.3518 0.8125 0.050 Uiso calc R 1 H
C24 0.2523(3) 0.42537(11) 0.7428(2) 0.0360(7) Uani d . 1 C
H24 0.2331 0.4424 0.8019 0.043 Uiso calc R 1 H
C25 0.1369(3) 0.63265(11) 0.6838(2) 0.0372(7) Uani d . 1 C
C26 0.3296(3) 0.69808(11) 0.7412(2) 0.0330(6) Uani d . 1 C
C27 0.4400(3) 0.54575(11) 0.8671(2) 0.0361(7) Uani d . 1 C
C28 0.6456(4) 0.60847(12) 0.9148(2) 0.0402(7) Uani d . 1 C

loop_
_atom_site_aniso_label
_atom_site_aniso_U_11
_atom_site_aniso_U_22
_atom_site_aniso_U_33
_atom_site_aniso_U_12
_atom_site_aniso_U_13
_atom_site_aniso_U_23
Mo1 0.02264(12) 0.02123(11) 0.02306(11) 0.00238(9) 0.00579(9) 0.00280(9)
Mo2 0.02155(12) 0.02490(12) 0.02544(12) -0.00105(9) 0.00379(9) 0.00725(9)
S1 0.0237(3) 0.0217(3) 0.0208(3) -0.0014(2) 0.0055(3) 0.0011(2)
S2 0.0236(3) 0.0219(3) 0.0275(3) -0.0008(3) 0.0047(3) 0.0022(3)
O1 0.0517(14) 0.0479(13) 0.0917(18) 0.0076(11) 0.0501(13) 0.0147(12)
O2 0.0639(15) 0.0526(14) 0.0475(13) -0.0031(11) 0.0287(11) -0.0181(11)
O3 0.0545(14) 0.0762(16) 0.0451(13) -0.0126(12) 0.0303(11) 0.0025(11)
O4 0.0989(19) 0.0587(15) 0.0290(11) -0.0296(13) 0.0187(12) -0.0094(11)
C1 0.0395(17) 0.0408(17) 0.0254(14) -0.0027(14) 0.0052(13) 0.0136(13)
C2 0.072(2) 0.0274(15) 0.0281(15) 0.0135(16) 0.0071(15) 0.0100(12)
C3 0.0358(17) 0.065(2) 0.0327(16) 0.0228(16) 0.0087(14) 0.0208(15)
C4 0.0346(17) 0.0423(18) 0.0296(15) -0.0041(14) -0.0016(12) 0.0056(13)
C5 0.0461(18) 0.0389(16) 0.0219(13) 0.0105(14) 0.0089(12) 0.0041(12)
C6 0.0304(18) 0.0279(17) 0.152(4) 0.0090(15) 0.029(2) 0.030(2)
C7 0.0358(18) 0.0336(18) 0.090(3) 0.0120(15) 0.0040(18) -0.0127(18)
C8 0.0340(16) 0.0371(17) 0.0466(18) 0.0131(13) 0.0130(14) 0.0072(14)
C9 0.0224(14) 0.0475(18) 0.0399(17) 0.0033(13) 0.0018(13) 0.0127(14)
C10 0.0334(18) 0.069(2) 0.064(2) 0.0208(17) 0.0160(17) 0.0450(19)
C11 0.0297(15) 0.0263(14) 0.0254(13) -0.0069(11) 0.0057(11) -0.0029(11)
C12 0.0342(15) 0.0244(14) 0.0233(13) -0.0092(12) 0.0056(11) -0.0051(11)
C13 0.0426(17) 0.0317(16) 0.0400(16) -0.0043(13) 0.0174(14) -0.0056(13)
C14 0.052(2) 0.0284(16) 0.054(2) 0.0037(14) 0.0140(16) 0.0029(14)
C15 0.077(2) 0.0271(17) 0.050(2) -0.0043(16) 0.0200(18) 0.0092(14)
C16 0.088(3) 0.0383(19) 0.058(2) -0.0051(17) 0.050(2) 0.0030(16)
C17 0.059(2) 0.0259(15) 0.0529(19) -0.0007(14) 0.0325(16) 0.0003(13)
C18 0.0229(14) 0.0299(15) 0.0368(15) -0.0046(11) 0.0063(12) 0.0004(12)
C19 0.0218(13) 0.0287(15) 0.0289(14) -0.0094(11) 0.0048(11) -0.0013(11)
C20 0.0348(16) 0.0372(16) 0.0269(14) -0.0101(12) 0.0093(12) 0.0016(12)
C21 0.0454(18) 0.0342(17) 0.0418(17) -0.0081(13) 0.0215(14) -0.0103(13)
C22 0.0430(18) 0.0285(15) 0.0527(19) -0.0011(13) 0.0149(15) 0.0020(14)
C23 0.053(2) 0.0368(17) 0.0355(17) -0.0053(14) 0.0135(14) 0.0094(13)
C24 0.0421(17) 0.0380(16) 0.0297(15) -0.0095(13) 0.0139(13) -0.0038(12)
C25 0.0359(17) 0.0277(15) 0.0485(18) 0.0083(13) 0.0142(14) 0.0052(13)
C26 0.0317(16) 0.0336(16) 0.0355(16) -0.0012(12) 0.0133(13) -0.0024(13)
C27 0.0381(16) 0.0392(17) 0.0279(14) -0.0065(13) 0.0061(13) 0.0025(12)
C28 0.0500(19) 0.0402(17) 0.0273(15) -0.0111(14) 0.0078(14) 0.0109(13)

loop_
_atom_type_symbol
_atom_type_description
_atom_type_scat_dispersion_real
_atom_type_scat_dispersion_imag
_atom_type_scat_source
C C 0.0033 0.0016 'International Tables Vol C Tables 4.2.6.8 and 6.1.1.4'
H H 0.0000 0.0000 'International Tables Vol C Tables 4.2.6.8 and 6.1.1.4'
O O 0.0106 0.0060 'International Tables Vol C Tables 4.2.6.8 and 6.1.1.4'
S S 0.1246 0.1234 'International Tables Vol C Tables 4.2.6.8 and 6.1.1.4'
Mo Mo -1.6832 0.6857 'International Tables Vol C Tables 4.2.6.8 and 6.1.1.4'

loop_
_geom_angle_atom_site_label_1
_geom_angle_atom_site_label_2
_geom_angle_atom_site_label_3
_geom_angle
_geom_angle_publ_flag
C1 Mo1 C2 34.50(10) yes
C1 Mo1 C3 57.80(10) yes
C1 Mo1 C4 57.50(10) yes
C1 Mo1 C5 34.00(10) yes
C1 Mo1 C25 148.10(10) yes
C1 Mo1 C26 112.20(10) yes
C1 Mo1 S2 116.90(10) yes
C1 Mo1 S1 85.90(10) yes
C2 Mo1 C3 35.30(10) yes
C2 Mo1 C4 58.30(10) yes
C2 Mo1 C5 57.30(10) yes
C2 Mo1 C25 116.70(10) yes
C2 Mo1 C26 91.70(10) yes
C2 Mo1 S1 111.30(10) yes
C2 Mo1 S2 146.80(10) yes
C3 Mo1 C25 90.40(10) yes
C3 Mo1 C26 105.90(10) yes
C3 Mo1 C4 35.30(10) yes
C3 Mo1 C5 57.90(10) yes
C3 Mo1 S1 143.50(10) yes
C3 Mo1 S2 127.20(10) yes
C4 Mo1 C5 34.80(10) yes
C4 Mo1 S2 94.10(10) yes
C4 Mo1 C25 98.80(10) yes
C4 Mo1 C26 141.00(10) yes
C4 Mo1 S1 128.30(10) yes
C5 Mo1 C25 132.40(10) yes
C5 Mo1 C26 146.00(10) yes
C5 Mo1 S1 94.50(10) yes
C5 Mo1 S2 89.50(10) yes
C25 Mo1 C26 71.30(10) yes
C25 Mo1 S1 125.60(10) yes
C25 Mo1 S2 83.00(10) yes
C26 Mo1 S1 83.50(10) yes
C26 Mo1 S2 120.80(10) yes
S1 Mo1 S2 69.70(10) yes
C6 Mo2 C8 57.10(10) yes
C6 Mo2 C9 58.60(10) yes
C6 Mo2 C10 35.70(10) yes
C6 Mo2 C27 94.00(10) yes
C6 Mo2 C28 126.40(10) yes
C6 Mo2 C7 34.40(10) yes
C6 Mo2 S1 142.30(10) yes
C6 Mo2 S2 101.50(10) yes
C7 Mo2 C8 33.50(10) yes
C7 Mo2 C9 57.10(10) yes
C7 Mo2 C10 58.00(10) yes
C7 Mo2 C27 121.50(10) yes
C7 Mo2 C28 149.10(10) yes
C7 Mo2 S1 108.20(10) yes
C7 Mo2 S2 84.20(10) yes
C8 Mo2 C9 34.40(10) yes
C8 Mo2 C10 58.10(10) yes
C8 Mo2 C27 151.10(10) yes
C8 Mo2 C28 122.50(10) yes
C8 Mo2 S1 88.00(10) yes
C8 Mo2 S2 101.90(10) yes
C9 Mo2 C10 35.80(10) yes
C9 Mo2 C27 132.00(10) yes
C9 Mo2 C28 92.70(10) yes
C9 Mo2 S1 101.70(10) yes
C9 Mo2 S2 136.30(10) yes
C10 Mo2 C27 98.60(10) yes
C10 Mo2 C28 94.00(10) yes
C10 Mo2 S1 137.40(10) yes
C10 Mo2 S2 137.10(10) yes
C27 Mo2 C28 71.90(10) yes
C27 Mo2 S1 120.10(10) yes
C27 Mo2 S2 83.60(10) yes
C28 Mo2 S1 82.70(10) yes
C28 Mo2 S2 126.50(10) yes
S1 Mo2 S2 69.60(10) yes
C11 S1 Mo1 113.46(9) no
C11 S1 Mo2 114.13(8) no
Mo1 S1 Mo2 99.05(2) no
C18 S2 Mo1 112.18(8) no
C18 S2 Mo2 112.58(8) no
Mo1 S2 Mo2 99.45(2) no
C5 C1 C2 108.0(3) no
C5 C1 Mo1 72.38(15) no
C2 C1 Mo1 70.63(15) no
C5 C1 H1 126.0 no
C2 C1 H1 126.0 no
Mo1 C1 H1 122.7 no
C1 C2 C3 108.0(3) no
C1 C2 Mo1 74.90(15) no
C3 C2 Mo1 71.19(15) no
C1 C2 H2 126.0 no
C3 C2 H2 126.0 no
Mo1 C2 H2 119.7 no
C4 C3 C2 107.9(3) no
C4 C3 Mo1 73.07(15) no
C2 C3 Mo1 73.56(15) no
C4 C3 H3 126.0 no
C2 C3 H3 126.0 no
Mo1 C3 H3 119.2 no
C3 C4 C5 107.7(3) no
C3 C4 Mo1 71.68(15) no
C5 C4 Mo1 74.61(14) no
C3 C4 H4 126.2 no
C5 C4 H4 126.2 no
Mo1 C4 H4 119.4 no
C1 C5 C4 108.4(3) no
C1 C5 Mo1 73.64(15) no
C4 C5 Mo1 70.60(14) no
C1 C5 H5 125.8 no
C4 C5 H5 125.8 no
Mo1 C5 H5 121.7 no
C7 C6 C10 108.1(3) no
C7 C6 Mo2 76.15(18) no
C10 C6 Mo2 70.61(17) no
C7 C6 H6 125.9 no
C10 C6 H6 125.9 no
Mo2 C6 H6 119.1 no
C8 C7 C6 108.4(3) no
C8 C7 Mo2 73.18(17) no
C6 C7 Mo2 69.45(19) no
C8 C7 H7 125.8 no
C6 C7 H7 125.8 no
Mo2 C7 H7 123.2 no
C7 C8 C9 108.3(3) no
C7 C8 Mo2 73.32(18) no
C9 C8 Mo2 69.23(15) no
C7 C8 H8 125.9 no
C9 C8 H8 125.9 no
Mo2 C8 H8 123.2 no
C8 C9 C10 108.2(3) no
C8 C9 Mo2 76.33(15) no
C10 C9 Mo2 70.85(15) no
C8 C9 H9 125.9 no
C10 C9 H9 125.9 no
Mo2 C9 H9 118.8 no
C9 C10 C6 106.9(3) no
C9 C10 Mo2 73.38(15) no
C6 C10 Mo2 73.67(16) no
C9 C10 H10 126.5 no
C6 C10 H10 126.5 no
Mo2 C10 H10 118.4 no
C12 C11 S1 110.79(16) no
C12 C11 H11a 109.5 no
S1 C11 H11a 109.5 no
C12 C11 H11b 109.5 no
S1 C11 H11b 109.5 no
H11a C11 H11b 108.1 no
C13 C12 C17 117.7(2) no
C13 C12 C11 121.7(2) no
C17 C12 C11 120.6(2) no
C14 C13 C12 121.5(3) no
C14 C13 H13 119.3 no
C12 C13 H13 119.3 no
C15 C14 C13 119.9(3) no
C15 C14 H14 120.1 no
C13 C14 H14 120.1 no
C14 C15 C16 119.7(3) no
C14 C15 H15 120.1 no
C16 C15 H15 120.1 no
C15 C16 C17 120.4(3) no
C15 C16 H16 119.8 no
C17 C16 H16 119.8 no
C16 C17 C12 120.8(3) no
C16 C17 H17 119.6 no
C12 C17 H17 119.6 no
C19 C18 S2 110.97(17) no
C19 C18 H18a 109.4 no
S2 C18 H18a 109.4 no
C19 C18 H18b 109.4 no
S2 C18 H18b 109.4 no
H18a C18 H18b 108.0 no
C24 C19 C20 117.9(2) no
C24 C19 C18 121.4(2) no
C20 C19 C18 120.8(2) no
C21 C20 C19 121.5(2) no
C21 C20 H20 119.3 no
C19 C20 H20 119.3 no
C20 C21 C22 119.8(3) no
C20 C21 H21 120.1 no
C22 C21 H21 120.1 no
C23 C22 C21 120.0(3) no
C23 C22 H22 120.0 no
C21 C22 H22 120.0 no
C22 C23 C24 120.2(3) no
C22 C23 H23 119.9 no
C24 C23 H23 119.9 no
C23 C24 C19 120.7(3) no
C23 C24 H24 119.7 no
C19 C24 H24 119.7 no
O1 C25 Mo1 176.1(2) no
O2 C26 Mo1 177.6(2) no
O3 C27 Mo2 178.1(2) no
O4 C28 Mo2 176.6(2) no

loop_
_geom_bond_atom_site_label_1
_geom_bond_atom_site_label_2
_geom_bond_distance
_geom_bond_publ_flag
Mo1 C1 2.389(2) yes
Mo1 C2 2.334(3) yes
Mo1 C3 2.304(3) yes
Mo1 C4 2.321(2) yes
Mo1 C5 2.373(2) yes
Mo1 C25 1.951(3) yes
Mo1 C26 1.947(3) yes
Mo1 S1 2.5209(7) yes
Mo1 S2 2.5115(7) yes
Mo2 C6 2.321(3) yes
Mo2 C7 2.407(3) yes
Mo2 C8 2.405(3) yes
Mo2 C9 2.315(3) yes
Mo2 C10 2.282(3) yes
Mo2 C27 1.944(3) yes
Mo2 C28 1.959(3) yes
Mo2 S1 2.5217(6) yes
Mo2 S2 2.5161(6) yes
S1 C11 1.843(2) no
S2 C18 1.842(2) no
O1 C25 1.162(3) no
O2 C26 1.160(3) no
O3 C27 1.166(3) no
O4 C28 1.148(3) no
C1 C5 1.391(4) no
C1 C2 1.400(4) no
C1 H1 0.9500 no
C2 C3 1.404(4) no
C2 H2 0.9500 no
C3 C4 1.400(4) no
C3 H3 0.9500 no
C4 C5 1.404(4) no
C4 H4 0.9500 no
C5 H5 0.9500 no
C6 C7 1.401(5) no
C6 C10 1.412(5) no
C6 H6 0.9500 no
C7 C8 1.387(4) no
C7 H7 0.9500 no
C8 C9 1.400(4) no
C8 H8 0.9500 no
C9 C10 1.412(4) no
C9 H9 0.9500 no
C10 H10 0.9500 no
C11 C12 1.504(3) no
C11 H11a 0.9900 no
C11 H11b 0.9900 no
C12 C13 1.389(4) no
C12 C17 1.388(3) no
C13 C14 1.377(4) no
C13 H13 0.9500 no
C14 C15 1.377(4) no
C14 H14 0.9500 no
C15 C16 1.369(4) no
C15 H15 0.9500 no
C16 C17 1.385(4) no
C16 H16 0.9500 no
C17 H17 0.9500 no
C18 C19 1.503(3) no
C18 H18a 0.9900 no
C18 H18b 0.9900 no
C19 C24 1.392(3) no
C19 C20 1.392(3) no
C20 C21 1.375(4) no
C20 H20 0.9500 no
C21 C22 1.380(4) no
C21 H21 0.9500 no
C22 C23 1.374(4) no
C22 H22 0.9500 no
C23 C24 1.384(4) no
C23 H23 0.9500 no
C24 H24 0.9500 no

loop_
_geom_torsion_atom_site_label_1
_geom_torsion_atom_site_label_2
_geom_torsion_atom_site_label_3
_geom_torsion_atom_site_label_4
_geom_torsion
_geom_torsion_publ_flag
C25 Mo1 S1 C11 -91.55(13) no
C26 Mo1 S1 C11 -30.10(11) no
C3 Mo1 S1 C11 77.92(16) no
C4 Mo1 S1 C11 124.90(12) no
C2 Mo1 S1 C11 59.13(12) no
C5 Mo1 S1 C11 115.75(11) no
C1 Mo1 S1 C11 82.87(11) no
S2 Mo1 S1 C11 -156.43(9) no
C25 Mo1 S1 Mo2 29.80(10) no
C26 Mo1 S1 Mo2 91.25(8) no
C3 Mo1 S1 Mo2 -160.73(14) no
C4 Mo1 S1 Mo2 -113.75(9) no
C2 Mo1 S1 Mo2 -179.52(8) no
C5 Mo1 S1 Mo2 -122.89(7) no
C1 Mo1 S1 Mo2 -155.78(7) no
S2 Mo1 S1 Mo2 -35.08(2) no
C27 Mo2 S1 C11 86.58(13) no
C28 Mo2 S1 C11 22.49(13) no
C10 Mo2 S1 C11 -65.54(17) no
C9 Mo2 S1 C11 -68.81(12) no
C6 Mo2 S1 C11 -121.82(18) no
C8 Mo2 S1 C11 -100.61(12) no
C7 Mo2 S1 C11 -127.77(12) no
S2 Mo2 S1 C11 155.89(10) no
C27 Mo2 S1 Mo1 -34.28(9) no
C28 Mo2 S1 Mo1 -98.38(9) no
C10 Mo2 S1 Mo1 173.59(14) no
C9 Mo2 S1 Mo1 170.32(8) no
C6 Mo2 S1 Mo1 117.31(15) no
C8 Mo2 S1 Mo1 138.53(7) no
C7 Mo2 S1 Mo1 111.36(8) no
S2 Mo2 S1 Mo1 35.03(2) no
C25 Mo1 S2 C18 22.33(12) no
C26 Mo1 S2 C18 85.67(13) no
C3 Mo1 S2 C18 -62.89(13) no
C4 Mo1 S2 C18 -76.05(12) no
C2 Mo1 S2 C18 -107.41(17) no
C5 Mo1 S2 C18 -110.56(11) no
C1 Mo1 S2 C18 -131.47(12) no
S1 Mo1 S2 C18 154.43(9) no
C25 Mo1 S2 Mo2 -96.89(9) no
C26 Mo1 S2 Mo2 -33.55(9) no
C3 Mo1 S2 Mo2 177.89(9) no
C4 Mo1 S2 Mo2 164.73(7) no
C2 Mo1 S2 Mo2 133.37(15) no
C5 Mo1 S2 Mo2 130.22(7) no
C1 Mo1 S2 Mo2 109.31(7) no
S1 Mo1 S2 Mo2 35.21(2) no
C27 Mo2 S2 C18 -28.68(12) no
C28 Mo2 S2 C18 -90.47(13) no
C10 Mo2 S2 C18 67.04(15) no
C9 Mo2 S2 C18 120.23(14) no
C6 Mo2 S2 C18 64.09(13) no
C8 Mo2 S2 C18 122.54(11) no
C7 Mo2 S2 C18 93.98(13) no
S1 Mo2 S2 C18 -154.15(9) no
C27 Mo2 S2 Mo1 90.24(8) no
C28 Mo2 S2 Mo1 28.45(10) no
C10 Mo2 S2 Mo1 -174.03(11) no
C9 Mo2 S2 Mo1 -120.84(10) no
C6 Mo2 S2 Mo1 -176.99(10) no
C8 Mo2 S2 Mo1 -118.54(7) no
C7 Mo2 S2 Mo1 -147.10(9) no
S1 Mo2 S2 Mo1 -35.22(2) no
C25 Mo1 C1 C5 -84.2(3) no
C26 Mo1 C1 C5 -174.38(16) no
C3 Mo1 C1 C5 -79.08(18) no
C4 Mo1 C1 C5 -37.08(16) no
C2 Mo1 C1 C5 -117.1(2) no
S2 Mo1 C1 C5 39.68(17) no
S1 Mo1 C1 C5 104.39(16) no
C25 Mo1 C1 C2 32.9(3) no
C26 Mo1 C1 C2 -57.28(19) no
C3 Mo1 C1 C2 38.02(17) no
C4 Mo1 C1 C2 80.01(18) no
C5 Mo1 C1 C2 117.1(2) no
S2 Mo1 C1 C2 156.78(15) no
S1 Mo1 C1 C2 -138.51(17) no
C5 C1 C2 C3 -0.8(3) no
Mo1 C1 C2 C3 -63.98(18) no
C5 C1 C2 Mo1 63.15(17) no
C25 Mo1 C2 C1 -161.29(17) no
C26 Mo1 C2 C1 128.82(18) no
C3 Mo1 C2 C1 -115.4(2) no
C4 Mo1 C2 C1 -77.57(18) no
C5 Mo1 C2 C1 -36.22(15) no
S2 Mo1 C2 C1 -40.0(3) no
S1 Mo1 C2 C1 45.18(18) no
C25 Mo1 C2 C3 -45.9(2) no
C26 Mo1 C2 C3 -115.74(18) no
C4 Mo1 C2 C3 37.87(17) no
C5 Mo1 C2 C3 79.22(18) no
C1 Mo1 C2 C3 115.4(2) no
S2 Mo1 C2 C3 75.5(2) no
S1 Mo1 C2 C3 160.62(16) no
C1 C2 C3 C4 0.9(3) no
Mo1 C2 C3 C4 -65.51(18) no
C1 C2 C3 Mo1 66.44(18) no
C25 Mo1 C3 C4 -104.72(19) no
C26 Mo1 C3 C4 -175.41(17) no
C2 Mo1 C3 C4 115.2(3) no
C5 Mo1 C3 C4 37.62(16) no
C1 Mo1 C3 C4 78.00(18) no
S2 Mo1 C3 C4 -23.2(2) no
S1 Mo1 C3 C4 83.8(2) no
C25 Mo1 C3 C2 140.12(19) no
C26 Mo1 C3 C2 69.43(19) no
C4 Mo1 C3 C2 -115.2(3) no
C5 Mo1 C3 C2 -77.54(18) no
C1 Mo1 C3 C2 -37.16(16) no
S2 Mo1 C3 C2 -138.33(15) no
S1 Mo1 C3 C2 -31.3(2) no
C2 C3 C4 C5 -0.7(3) no
Mo1 C3 C4 C5 -66.50(18) no
C2 C3 C4 Mo1 65.84(18) no
C25 Mo1 C4 C3 78.14(19) no
C26 Mo1 C4 C3 7.0(3) no
C2 Mo1 C4 C3 -37.87(17) no
C5 Mo1 C4 C3 -115.0(2) no
C1 Mo1 C4 C3 -78.80(19) no
S2 Mo1 C4 C3 161.68(17) no
S1 Mo1 C4 C3 -131.13(16) no
C25 Mo1 C4 C5 -166.86(17) no
C26 Mo1 C4 C5 122.03(19) no
C3 Mo1 C4 C5 115.0(2) no
C2 Mo1 C4 C5 77.13(18) no
C1 Mo1 C4 C5 36.20(15) no
S2 Mo1 C4 C5 -83.31(16) no
S1 Mo1 C4 C5 -16.1(2) no
C2 C1 C5 C4 0.4(3) no
Mo1 C1 C5 C4 62.45(17) no
C2 C1 C5 Mo1 -62.02(18) no
C3 C4 C5 C1 0.1(3) no
Mo1 C4 C5 C1 -64.41(17) no
C3 C4 C5 Mo1 64.55(18) no
C25 Mo1 C5 C1 134.62(17) no
C26 Mo1 C5 C1 9.3(3) no
C3 Mo1 C5 C1 78.77(18) no
C4 Mo1 C5 C1 116.9(2) no
C2 Mo1 C5 C1 36.76(16) no
S2 Mo1 C5 C1 -145.29(16) no
S1 Mo1 C5 C1 -75.73(16) no
C25 Mo1 C5 C4 17.7(2) no
C26 Mo1 C5 C4 -107.6(2) no
C3 Mo1 C5 C4 -38.13(17) no
C2 Mo1 C5 C4 -80.15(18) no
C1 Mo1 C5 C4 -116.9(2) no
S2 Mo1 C5 C4 97.80(16) no
S1 Mo1 C5 C4 167.37(16) no
C27 Mo2 C6 C7 145.6(2) no
C28 Mo2 C6 C7 -144.1(2) no
C10 Mo2 C6 C7 -115.2(3) no
C9 Mo2 C6 C7 -76.4(2) no
C8 Mo2 C6 C7 -35.55(17) no
S2 Mo2 C6 C7 61.34(19) no
S1 Mo2 C6 C7 -10.0(3) no
C27 Mo2 C6 C10 -99.2(2) no
C28 Mo2 C6 C10 -28.9(3) no
C9 Mo2 C6 C10 38.78(18) no
C8 Mo2 C6 C10 79.67(19) no
C7 Mo2 C6 C10 115.2(3) no
S2 Mo2 C6 C10 176.55(18) no
S1 Mo2 C6 C10 105.2(2) no
C10 C6 C7 C8 -0.7(3) no
Mo2 C6 C7 C8 63.2(2) no
C10 C6 C7 Mo2 -63.9(2) no
C27 Mo2 C7 C8 -159.15(18) no
C28 Mo2 C7 C8 -51.0(3) no
C10 Mo2 C7 C8 -79.27(19) no
C9 Mo2 C7 C8 -36.62(17) no
C6 Mo2 C7 C8 -117.8(3) no
S2 Mo2 C7 C8 122.04(19) no
S1 Mo2 C7 C8 55.8(2) no
C27 Mo2 C7 C6 -41.4(2) no
C28 Mo2 C7 C6 66.8(3) no
C10 Mo2 C7 C6 38.50(19) no
C9 Mo2 C7 C6 81.2(2) no
C8 Mo2 C7 C6 117.8(3) no
S2 Mo2 C7 C6 -120.2(2) no
S1 Mo2 C7 C6 173.55(18) no
C6 C7 C8 C9 -0.1(3) no
Mo2 C7 C8 C9 60.73(19) no
C6 C7 C8 Mo2 -60.8(2) no
C27 Mo2 C8 C7 38.9(3) no
C28 Mo2 C8 C7 151.8(2) no
C10 Mo2 C8 C7 79.1(2) no
C9 Mo2 C8 C7 117.7(3) no
C6 Mo2 C8 C7 36.5(2) no
S2 Mo2 C8 C7 -59.5(2) no
S1 Mo2 C8 C7 -128.2(2) no
C27 Mo2 C8 C9 -78.8(3) no
C28 Mo2 C8 C9 34.1(2) no
C10 Mo2 C8 C9 -38.55(18) no
C6 Mo2 C8 C9 -81.1(2) no
C7 Mo2 C8 C9 -117.7(3) no
S2 Mo2 C8 C9 -177.18(15) no
S1 Mo2 C8 C9 114.17(16) no
C7 C8 C9 C10 0.8(3) no
Mo2 C8 C9 C10 64.18(19) no
C7 C8 C9 Mo2 -63.3(2) no
C27 Mo2 C9 C8 140.36(18) no
C28 Mo2 C9 C8 -151.74(18) no
C10 Mo2 C9 C8 115.2(3) no
C6 Mo2 C9 C8 76.4(2) no
C7 Mo2 C9 C8 35.60(18) no
S2 Mo2 C9 C8 4.0(2) no
S1 Mo2 C9 C8 -68.61(17) no
C27 Mo2 C9 C10 25.2(3) no
C28 Mo2 C9 C10 93.1(2) no
C6 Mo2 C9 C10 -38.7(2) no
C8 Mo2 C9 C10 -115.2(3) no
C7 Mo2 C9 C10 -79.6(2) no
S2 Mo2 C9 C10 -111.2(2) no
S1 Mo2 C9 C10 176.21(19) no
C8 C9 C10 C6 -1.2(3) no
Mo2 C9 C10 C6 66.6(2) no
C8 C9 C10 Mo2 -67.80(19) no
C7 C6 C10 C9 1.2(3) no
Mo2 C6 C10 C9 -66.4(2) no
C7 C6 C10 Mo2 67.5(2) no
C27 Mo2 C10 C9 -161.3(2) no
C28 Mo2 C10 C9 -89.1(2) no
C6 Mo2 C10 C9 113.8(3) no
C8 Mo2 C10 C9 37.08(17) no
C7 Mo2 C10 C9 76.8(2) no
S2 Mo2 C10 C9 108.86(19) no
S1 Mo2 C10 C9 -5.5(3) no
C27 Mo2 C10 C6 84.8(2) no
C28 Mo2 C10 C6 157.1(2) no
C9 Mo2 C10 C6 -113.8(3) no
C8 Mo2 C10 C6 -76.7(2) no
C7 Mo2 C10 C6 -37.05(19) no
S2 Mo2 C10 C6 -5.0(3) no
S1 Mo2 C10 C6 -119.3(2) no
Mo1 S1 C11 C12 -69.63(19) no
Mo2 S1 C11 C12 177.90(15) no
S1 C11 C12 C13 102.8(2) no
S1 C11 C12 C17 -76.7(3) no
C17 C12 C13 C14 1.4(4) no
C11 C12 C13 C14 -178.1(2) no
C12 C13 C14 C15 -0.1(4) no
C13 C14 C15 C16 -1.0(5) no
C14 C15 C16 C17 0.7(5) no
C15 C16 C17 C12 0.6(5) no
C13 C12 C17 C16 -1.6(4) no
C11 C12 C17 C16 177.9(3) no
Mo1 S2 C18 C19 178.92(15) no
Mo2 S2 C18 C19 -69.88(19) no
S2 C18 C19 C24 114.4(2) no
S2 C18 C19 C20 -64.4(3) no
C24 C19 C20 C21 -0.2(4) no
C18 C19 C20 C21 178.7(2) no
C19 C20 C21 C22 -0.6(4) no
C20 C21 C22 C23 1.0(4) no
C21 C22 C23 C24 -0.6(4) no
C22 C23 C24 C19 -0.3(4) no
C20 C19 C24 C23 0.7(4) no
C18 C19 C24 C23 -178.2(2) no
